data_2017924
loop_
_publ_author_name
'Tutughamiarso, Maya'
'Bolte, Michael'
'Wagner, Guido'
'Egert, Ernst'

_publ_section_title
;
 Five pseudopolymorphs and a cocrystal of nitrofurantoin
;
_journal_coeditor_code EG3064
_journal_issue 1
_journal_name_full 'Acta Crystallographica Section C'
_journal_page_first o18
_journal_page_last o25
_journal_paper_doi 10.1107/S0108270110046755
_journal_volume 67
_journal_year 2011
_chemical_formula_iupac 'C8 H6 N4 O5, C4 H9 N O'
_chemical_formula_moiety 'C8 H6 N4 O5, C4 H9 N O'
_chemical_formula_sum 'C12 H15 N5 O6'
_chemical_formula_weight 325.29
_chemical_name_common
;
nitrofurantoin dimethylacetamide monosolvate
;
_chemical_name_systematic
;
(<i>E</i>)-1-[(5-nitro-2-furyl)methylideneamino]imidazolidine-2,4-dion
dimethylacetamide monosolvate
;
_space_group_IT_number 2
_symmetry_cell_setting triclinic
_symmetry_space_group_name_Hall '-P 1'
_symmetry_space_group_name_H-M 'P -1'
_atom_sites_solution_hydrogens geom
_atom_sites_solution_primary direct
_atom_sites_solution_secondary difmap
_audit_creation_method SHELXL-97
_cell_angle_alpha 100.021(6)
_cell_angle_beta 93.566(6)
_cell_angle_gamma 99.274(6)
_cell_formula_units_Z 2
_cell_length_a 6.6544(5)
_cell_length_b 7.9842(6)
_cell_length_c 14.3515(11)
_cell_measurement_reflns_used 17770
_cell_measurement_temperature 173(2)
_cell_measurement_theta_max 26.07
_cell_measurement_theta_min 3.23
_cell_volume 737.85(10)
_computing_cell_refinement 'X-AREA (Stoe & Cie, 2001)'
_computing_data_collection 'X-AREA (Stoe & Cie, 2001)'
_computing_data_reduction 'X-AREA (Stoe & Cie, 2001)'
_computing_molecular_graphics
;
Mercury (Macrae <i>et al.</i>, 2008) and XP (Sheldrick, 2008);
;
_computing_publication_material 'publCIF (Westrip, 2010)'
_computing_structure_refinement 'SHELXL97 (Sheldrick, 2008)'
_computing_structure_solution 'SHELXS97 (Sheldrick, 2008)'
_diffrn_ambient_temperature 173(2)
_diffrn_measured_fraction_theta_full 0.998
_diffrn_measured_fraction_theta_max 0.995
_diffrn_measurement_device_type 'Stoe IPDS II two-circle diffractometer'
_diffrn_measurement_method \w
_diffrn_radiation_monochromator graphite
_diffrn_radiation_source 'fine-focus sealed tube'
_diffrn_radiation_type MoK\a
_diffrn_radiation_wavelength 0.71073
_diffrn_reflns_av_R_equivalents 0.0620
_diffrn_reflns_av_sigmaI/netI 0.0346
_diffrn_reflns_limit_h_max 8
_diffrn_reflns_limit_h_min -8
_diffrn_reflns_limit_k_max 9
_diffrn_reflns_limit_k_min -9
_diffrn_reflns_limit_l_max 17
_diffrn_reflns_limit_l_min -17
_diffrn_reflns_number 24053
_diffrn_reflns_theta_full 25.00
_diffrn_reflns_theta_max 25.59
_diffrn_reflns_theta_min 3.23
_diffrn_standards_number 0
_exptl_absorpt_coefficient_mu 0.119
_exptl_absorpt_correction_type none
_exptl_crystal_colour colourless
_exptl_crystal_density_diffrn 1.464
_exptl_crystal_density_method 'not measured'
_exptl_crystal_description block
_exptl_crystal_F_000 340
_exptl_crystal_size_max 0.30
_exptl_crystal_size_mid 0.30
_exptl_crystal_size_min 0.20
_refine_diff_density_max 0.282
_refine_diff_density_min -0.161
_refine_ls_extinction_coef 0.028(4)
_refine_ls_extinction_expression Fc^*^=kFc[1+0.001xFc^2^\l^3^/sin(2\q)]^-1/4^
_refine_ls_extinction_method SHELXL
_refine_ls_goodness_of_fit_ref 0.973
_refine_ls_hydrogen_treatment mixed
_refine_ls_matrix_type full
_refine_ls_number_parameters 232
_refine_ls_number_reflns 2770
_refine_ls_number_restraints 0
_refine_ls_restrained_S_all 0.973
_refine_ls_R_factor_all 0.0587
_refine_ls_R_factor_gt 0.0384
_refine_ls_shift/su_max 0.000
_refine_ls_shift/su_mean 0.000
_refine_ls_structure_factor_coef Fsqd
_refine_ls_weighting_details 'calc w=1/[\s^2^(Fo^2^)+(0.0657P)^2^+0.0000P] where P=(Fo^2^+2Fc^2^)/3'
_refine_ls_weighting_scheme calc
_refine_ls_wR_factor_gt 0.0934
_refine_ls_wR_factor_ref 0.1004
_reflns_number_gt 2111
_reflns_number_total 2770
_reflns_threshold_expression I>2\s(I)
_cod_data_source_file eg3064.cif
_cod_data_source_block Ic
_cod_database_code 2017924
_cod_database_fobs_code 2017924

loop_
_symmetry_equiv_pos_as_xyz
'x, y, z'
'-x, -y, -z'

loop_
_atom_site_type_symbol
_atom_site_label
_atom_site_fract_x
_atom_site_fract_y
_atom_site_fract_z
_atom_site_U_iso_or_equiv
_atom_site_adp_type
_atom_site_calc_flag
_atom_site_refinement_flags
_atom_site_occupancy
_atom_site_disorder_assembly
_atom_site_disorder_group
N N1 0.3323(2) 0.62290(18) 0.73950(10) 0.0296(3) Uani d . 1 . .
H H1 0.230(4) 0.649(3) 0.7792(18) 0.065(7) Uiso d . 1 . .
C C2 0.2983(2) 0.4852(2) 0.66326(11) 0.0281(4) Uani d . 1 . .
O O21 0.13623(17) 0.39642(17) 0.63138(9) 0.0382(3) Uani d . 1 . .
N N3 0.4876(2) 0.47248(18) 0.63120(9) 0.0282(3) Uani d . 1 . .
C C4 0.6510(2) 0.6003(2) 0.68690(11) 0.0308(4) Uani d . 1 . .
H H4A 0.7243 0.6746 0.6469 0.037 Uiso calc R 1 . .
H H4B 0.7500 0.5452 0.7199 0.037 Uiso calc R 1 . .
C C5 0.5329(3) 0.7013(2) 0.75657(11) 0.0302(4) Uani d . 1 . .
O O51 0.60202(19) 0.82787(16) 0.81607(9) 0.0403(3) Uani d . 1 . .
N N6 0.5037(2) 0.34449(18) 0.55711(9) 0.0276(3) Uani d . 1 . .
C C7 0.6869(2) 0.3273(2) 0.53814(11) 0.0282(4) Uani d . 1 . .
H H7 0.8010 0.4026 0.5743 0.034 Uiso calc R 1 . .
C C8 0.7176(2) 0.1933(2) 0.46184(11) 0.0285(4) Uani d . 1 . .
O O9 0.54888(17) 0.09676(15) 0.40652(7) 0.0298(3) Uani d . 1 . .
C C10 0.6247(3) -0.0162(2) 0.34225(11) 0.0302(4) Uani d . 1 . .
C C11 0.8301(3) 0.0020(2) 0.35424(12) 0.0336(4) Uani d . 1 . .
H H11 0.9153 -0.0632 0.3178 0.040 Uiso calc R 1 . .
C C12 0.8918(3) 0.1390(2) 0.43258(12) 0.0314(4) Uani d . 1 . .
H H12 1.0278 0.1845 0.4596 0.038 Uiso calc R 1 . .
N N13 0.4754(2) -0.1362(2) 0.27809(10) 0.0370(4) Uani d . 1 . .
O O14 0.2939(2) -0.13929(19) 0.29028(9) 0.0469(4) Uani d . 1 . .
O O15 0.5403(2) -0.23311(18) 0.21488(9) 0.0504(4) Uani d . 1 . .
O O1A 0.0279(2) 0.65609(19) 0.85940(9) 0.0452(4) Uani d . 1 . .
C C3A 0.2632(3) 0.8710(3) 0.98807(15) 0.0448(5) Uani d . 1 . .
H H3AA 0.2266 0.9795 1.0198 0.067 Uiso calc PR 0.646(7) A 1
H H3AB 0.3498 0.8937 0.9373 0.067 Uiso calc PR 0.646(7) A 1
H H3AC 0.3378 0.8212 1.0344 0.067 Uiso calc PR 0.646(7) A 1
H H3AD 0.3295 0.9546 1.0441 0.067 Uiso d PR 0.354(7) A 2
H H3AE 0.3462 0.7810 0.9723 0.067 Uiso d PR 0.354(7) A 2
H H3AF 0.2497 0.9302 0.9342 0.067 Uiso d PR 0.354(7) A 2
C C5A -0.0287(3) 0.8084(3) 1.10608(13) 0.0534(6) Uani d . 1 . .
H H5AA -0.1588 0.8341 1.1281 0.080 Uiso calc PR 0.646(7) A 1
H H5AB 0.0687 0.9164 1.1112 0.080 Uiso calc PR 0.646(7) A 1
H H5AC 0.0265 0.7345 1.1454 0.080 Uiso calc PR 0.646(7) A 1
H H5AD 0.0634 0.8976 1.1518 0.080 Uiso d PR 0.354(7) A 2
H H5AE -0.1643 0.8408 1.1008 0.080 Uiso d PR 0.354(7) A 2
H H5AF -0.0397 0.6978 1.1279 0.080 Uiso d PR 0.354(7) A 2
C C6A -0.2580(3) 0.5867(3) 0.96691(16) 0.0438(5) Uani d . 1 . .
H H6AA -0.3728 0.6480 0.9603 0.066 Uiso calc PR 0.646(7) A 1
H H6AB -0.2875 0.5068 1.0110 0.066 Uiso calc PR 0.646(7) A 1
H H6AC -0.2380 0.5216 0.9047 0.066 Uiso calc PR 0.646(7) A 1
H H6AD -0.2665 0.6336 1.0341 0.066 Uiso d PR 0.354(7) A 2
H H6AE -0.3724 0.6118 0.9285 0.066 Uiso d PR 0.354(7) A 2
H H6AF -0.2644 0.4614 0.9583 0.066 Uiso d PR 0.354(7) A 2
C C2A 0.0691(6) 0.7444(5) 0.9457(3) 0.0391(11) Uani d P 0.646(7) A 1
N N4A -0.0626(6) 0.7180(5) 1.0058(2) 0.0423(11) Uani d P 0.646(7) A 1
N N4B 0.0568(8) 0.7914(6) 1.0092(3) 0.0216(14) Uani d P 0.354(7) A 2
C C2B -0.0598(8) 0.6682(6) 0.9361(3) 0.0151(15) Uani d P 0.354(7) A 2

loop_
_atom_site_aniso_label
_atom_site_aniso_U_11
_atom_site_aniso_U_22
_atom_site_aniso_U_33
_atom_site_aniso_U_12
_atom_site_aniso_U_13
_atom_site_aniso_U_23
N1 0.0264(7) 0.0314(8) 0.0296(7) 0.0049(6) 0.0033(6) 0.0015(6)
C2 0.0256(9) 0.0318(9) 0.0272(8) 0.0069(7) 0.0006(6) 0.0054(7)
O21 0.0225(6) 0.0410(7) 0.0452(7) 0.0034(6) -0.0013(5) -0.0044(6)
N3 0.0226(7) 0.0351(8) 0.0242(6) 0.0026(6) 0.0013(5) 0.0011(6)
C4 0.0255(8) 0.0351(10) 0.0289(8) -0.0008(7) -0.0004(6) 0.0048(7)
C5 0.0320(9) 0.0305(9) 0.0274(8) 0.0039(7) -0.0009(7) 0.0064(7)
O51 0.0417(7) 0.0357(7) 0.0370(7) 0.0008(6) -0.0033(5) -0.0032(6)
N6 0.0288(7) 0.0316(8) 0.0231(6) 0.0071(6) 0.0021(5) 0.0054(6)
C7 0.0247(8) 0.0355(9) 0.0245(8) 0.0040(7) 0.0005(6) 0.0075(7)
C8 0.0269(8) 0.0333(9) 0.0259(8) 0.0042(7) 0.0007(6) 0.0087(7)
O9 0.0271(6) 0.0360(7) 0.0263(6) 0.0058(5) 0.0020(4) 0.0057(5)
C10 0.0341(9) 0.0296(9) 0.0275(8) 0.0056(7) 0.0033(7) 0.0069(7)
C11 0.0355(10) 0.0341(10) 0.0327(9) 0.0096(8) 0.0077(7) 0.0059(7)
C12 0.0270(9) 0.0354(10) 0.0327(9) 0.0059(7) 0.0047(7) 0.0079(7)
N13 0.0438(10) 0.0353(9) 0.0311(8) 0.0014(7) -0.0010(6) 0.0102(7)
O14 0.0344(8) 0.0591(9) 0.0433(7) -0.0036(6) -0.0051(6) 0.0128(6)
O15 0.0642(10) 0.0405(8) 0.0402(7) 0.0064(7) 0.0015(7) -0.0057(6)
O1A 0.0425(8) 0.0622(9) 0.0309(7) 0.0205(7) 0.0056(6) -0.0022(6)
C3A 0.0293(10) 0.0386(11) 0.0586(12) -0.0022(8) -0.0002(8) -0.0039(9)
C5A 0.0553(13) 0.0746(16) 0.0290(9) 0.0188(12) 0.0049(9) -0.0010(10)
C6A 0.0249(9) 0.0415(11) 0.0668(13) 0.0009(8) 0.0063(8) 0.0188(10)
C2A 0.039(3) 0.0357(19) 0.046(2) 0.0162(19) 0.0037(15) 0.0059(16)
N4A 0.042(2) 0.0491(19) 0.037(2) 0.0142(18) 0.0043(13) 0.0055(14)
N4B 0.008(3) 0.029(3) 0.020(3) -0.007(2) 0.0021(16) -0.0089(19)
C2B 0.007(3) 0.017(2) 0.016(3) -0.003(2) 0.0009(16) -0.0031(19)

loop_
_atom_type_symbol
_atom_type_description
_atom_type_scat_dispersion_real
_atom_type_scat_dispersion_imag
_atom_type_scat_source
C C 0.0033 0.0016 'International Tables Vol C Tables 4.2.6.8 and 6.1.1.4'
H H 0.0000 0.0000 'International Tables Vol C Tables 4.2.6.8 and 6.1.1.4'
N N 0.0061 0.0033 'International Tables Vol C Tables 4.2.6.8 and 6.1.1.4'
O O 0.0106 0.0060 'International Tables Vol C Tables 4.2.6.8 and 6.1.1.4'

loop_
_geom_angle_atom_site_label_1
_geom_angle_atom_site_label_2
_geom_angle_atom_site_label_3
_geom_angle_site_symmetry_1
_geom_angle_site_symmetry_3
_geom_angle
_geom_angle_publ_flag
C5 N1 C2 . . 112.89(14) ?
C5 N1 H1 . . 124.2(16) ?
C2 N1 H1 . . 122.5(16) ?
O21 C2 N3 . . 127.34(15) ?
O21 C2 N1 . . 126.86(15) ?
N3 C2 N1 . . 105.80(14) ?
N6 N3 C2 . . 119.38(14) ?
N6 N3 C4 . . 127.91(13) ?
C2 N3 C4 . . 112.66(13) ?
N3 C4 C5 . . 101.48(13) ?
N3 C4 H4A . . 111.5 ?
C5 C4 H4A . . 111.5 ?
N3 C4 H4B . . 111.5 ?
C5 C4 H4B . . 111.5 ?
H4A C4 H4B . . 109.3 ?
O51 C5 N1 . . 126.24(16) ?
O51 C5 C4 . . 126.69(16) ?
N1 C5 C4 . . 107.07(14) ?
C7 N6 N3 . . 116.08(14) ?
N6 C7 C8 . . 119.65(15) ?
N6 C7 H7 . . 120.2 ?
C8 C7 H7 . . 120.2 ?
C12 C8 O9 . . 110.49(14) ?
C12 C8 C7 . . 131.27(16) ?
O9 C8 C7 . . 118.23(14) ?
C10 O9 C8 . . 104.75(12) ?
C11 C10 O9 . . 112.89(15) ?
C11 C10 N13 . . 131.86(16) ?
O9 C10 N13 . . 115.17(14) ?
C10 C11 C12 . . 105.25(14) ?
C10 C11 H11 . . 127.4 ?
C12 C11 H11 . . 127.4 ?
C8 C12 C11 . . 106.62(15) ?
C8 C12 H12 . . 126.7 ?
C11 C12 H12 . . 126.7 ?
O14 N13 O15 . . 124.76(16) ?
O14 N13 C10 . . 118.68(15) ?
O15 N13 C10 . . 116.54(15) ?
N4B C3A H3AA . . 84.6 ?
C2A C3A H3AA . . 109.5 ?
N4B C3A H3AB . . 144.7 ?
C2A C3A H3AB . . 109.5 ?
H3AA C3A H3AB . . 109.5 ?
N4B C3A H3AC . . 94.8 ?
C2A C3A H3AC . . 109.5 ?
H3AA C3A H3AC . . 109.5 ?
H3AB C3A H3AC . . 109.5 ?
N4B C3A H3AD . . 109.2 ?
C2A C3A H3AD . . 145.3 ?
H3AA C3A H3AD . . 49.3 ?
H3AB C3A H3AD . . 104.1 ?
H3AC C3A H3AD . . 65.5 ?
N4B C3A H3AE . . 109.6 ?
C2A C3A H3AE . . 90.8 ?
H3AA C3A H3AE . . 158.4 ?
H3AB C3A H3AE . . 68.5 ?
H3AC C3A H3AE . . 54.7 ?
H3AD C3A H3AE . . 109.5 ?
N4B C3A H3AF . . 109.7 ?
C2A C3A H3AF . . 88.4 ?
H3AA C3A H3AF . . 79.2 ?
H3AB C3A H3AF . . 46.3 ?
H3AC C3A H3AF . . 154.9 ?
H3AD C3A H3AF . . 109.5 ?
H3AE C3A H3AF . . 109.5 ?
N4A C5A H5AA . . 109.5 ?
N4B C5A H5AA . . 133.3 ?
N4A C5A H5AB . . 109.5 ?
N4B C5A H5AB . . 76.6 ?
H5AA C5A H5AB . . 109.5 ?
N4A C5A H5AC . . 109.5 ?
N4B C5A H5AC . . 111.6 ?
H5AA C5A H5AC . . 109.5 ?
H5AB C5A H5AC . . 109.5 ?
N4A C5A H5AD . . 144.1 ?
N4B C5A H5AD . . 109.3 ?
H5AA C5A H5AD . . 98.2 ?
H5AC C5A H5AD . . 80.9 ?
N4A C5A H5AE . . 89.9 ?
N4B C5A H5AE . . 109.6 ?
H5AB C5A H5AE . . 105.3 ?
H5AC C5A H5AE . . 130.8 ?
H5AD C5A H5AE . . 109.5 ?
N4A C5A H5AF . . 90.8 ?
N4B C5A H5AF . . 109.6 ?
H5AA C5A H5AF . . 95.1 ?
H5AB C5A H5AF . . 139.6 ?
H5AD C5A H5AF . . 109.5 ?
H5AE C5A H5AF . . 109.5 ?
C2B C6A H6AA . . 115.6 ?
N4A C6A H6AA . . 109.5 ?
C2B C6A H6AB . . 131.6 ?
N4A C6A H6AB . . 109.5 ?
H6AA C6A H6AB . . 109.5 ?
C2B C6A H6AC . . 71.5 ?
N4A C6A H6AC . . 109.5 ?
H6AA C6A H6AC . . 109.5 ?
H6AB C6A H6AC . . 109.5 ?
C2B C6A H6AD . . 109.6 ?
N4A C6A H6AD . . 70.7 ?
H6AA C6A H6AD . . 80.7 ?
H6AB C6A H6AD . . 60.9 ?
H6AC C6A H6AD . . 168.5 ?
C2B C6A H6AE . . 109.5 ?
N4A C6A H6AE . . 124.3 ?
H6AB C6A H6AE . . 118.5 ?
H6AC C6A H6AE . . 80.2 ?
H6AD C6A H6AE . . 109.5 ?
C2B C6A H6AF . . 109.4 ?
N4A C6A H6AF . . 123.2 ?
H6AA C6A H6AF . . 127.0 ?
H6AB C6A H6AF . . 49.1 ?
H6AC C6A H6AF . . 60.4 ?
H6AD C6A H6AF . . 109.5 ?
H6AE C6A H6AF . . 109.5 ?
N4A C2A O1A . . 117.8(5) ?
N4A C2A C3A . . 114.0(4) ?
O1A C2A C3A . . 128.1(3) ?
C2A N4A C5A . . 122.1(5) ?
C2A N4A C6A . . 115.9(4) ?
C5A N4A C6A . . 122.0(3) ?
C2B N4B C3A . . 116.6(5) ?
C2B N4B C5A . . 115.8(5) ?
C3A N4B C5A . . 126.9(4) ?
O1A C2B N4B . . 111.6(5) ?
O1A C2B C6A . . 136.1(4) ?
N4B C2B C6A . . 112.3(4) ?

loop_
_geom_bond_atom_site_label_1
_geom_bond_atom_site_label_2
_geom_bond_site_symmetry_2
_geom_bond_distance
_geom_bond_publ_flag
N1 C5 . 1.368(2) ?
N1 C2 . 1.388(2) ?
N1 H1 . 0.94(3) ?
C2 O21 . 1.206(2) ?
C2 N3 . 1.380(2) ?
N3 N6 . 1.3629(19) ?
N3 C4 . 1.454(2) ?
C4 C5 . 1.513(2) ?
C4 H4A . 0.9900 ?
C4 H4B . 0.9900 ?
C5 O51 . 1.209(2) ?
N6 C7 . 1.289(2) ?
C7 C8 . 1.441(2) ?
C7 H7 . 0.9500 ?
C8 C12 . 1.366(2) ?
C8 O9 . 1.372(2) ?
O9 C10 . 1.354(2) ?
C10 C11 . 1.348(2) ?
C10 N13 . 1.423(2) ?
C11 C12 . 1.414(2) ?
C11 H11 . 0.9500 ?
C12 H12 . 0.9500 ?
N13 O14 . 1.228(2) ?
N13 O15 . 1.233(2) ?
O1A C2B . 1.274(5) ?
O1A C2A . 1.303(5) ?
C3A N4B . 1.490(6) ?
C3A C2A . 1.525(5) ?
C3A H3AA . 0.9800 ?
C3A H3AB . 0.9800 ?
C3A H3AC . 0.9800 ?
C3A H3AD . 0.9801 ?
C3A H3AE . 0.9800 ?
C3A H3AF . 0.9800 ?
C5A N4A . 1.479(4) ?
C5A N4B . 1.527(5) ?
C5A H5AA . 0.9800 ?
C5A H5AB . 0.9800 ?
C5A H5AC . 0.9800 ?
C5A H5AD . 0.9800 ?
C5A H5AE . 0.9800 ?
C5A H5AF . 0.9800 ?
C6A C2B . 1.501(6) ?
C6A N4A . 1.539(5) ?
C6A H6AA . 0.9800 ?
C6A H6AB . 0.9800 ?
C6A H6AC . 0.9800 ?
C6A H6AD . 0.9800 ?
C6A H6AE . 0.9800 ?
C6A H6AF . 0.9800 ?
C2A N4A . 1.286(6) ?
N4B C2B . 1.402(8) ?

loop_
_geom_hbond_atom_site_label_D
_geom_hbond_atom_site_label_H
_geom_hbond_atom_site_label_A
_geom_hbond_site_symmetry_A
_geom_hbond_distance_DH
_geom_hbond_distance_HA
_geom_hbond_distance_DA
_geom_hbond_angle_DHA
N1 H1 O1A . 0.94(3) 1.82(3) 2.7533(19) 169(2)
C7 H7 O21 1_655 0.95 2.34 3.123(2) 139.4

loop_
_geom_torsion_atom_site_label_1
_geom_torsion_atom_site_label_2
_geom_torsion_atom_site_label_3
_geom_torsion_atom_site_label_4
_geom_torsion_site_symmetry_1
_geom_torsion_site_symmetry_2
_geom_torsion_site_symmetry_3
_geom_torsion_site_symmetry_4
_geom_torsion
_geom_torsion_publ_flag
C5 N1 C2 O21 . . . . -178.06(16) ?
C5 N1 C2 N3 . . . . 1.33(18) ?
O21 C2 N3 N6 . . . . -2.1(3) ?
N1 C2 N3 N6 . . . . 178.48(13) ?
O21 C2 N3 C4 . . . . -179.67(16) ?
N1 C2 N3 C4 . . . . 0.94(18) ?
N6 N3 C4 C5 . . . . -179.80(14) ?
C2 N3 C4 C5 . . . . -2.53(17) ?
C2 N1 C5 O51 . . . . 176.88(16) ?
C2 N1 C5 C4 . . . . -2.93(18) ?
N3 C4 C5 O51 . . . . -176.64(16) ?
N3 C4 C5 N1 . . . . 3.17(16) ?
C2 N3 N6 C7 . . . . -172.06(14) ?
C4 N3 N6 C7 . . . . 5.1(2) ?
N3 N6 C7 C8 . . . . 179.04(14) ?
N6 C7 C8 C12 . . . . -173.89(17) ?
N6 C7 C8 O9 . . . . 5.3(2) ?
C12 C8 O9 C10 . . . . -0.68(17) ?
C7 C8 O9 C10 . . . . 179.98(14) ?
C8 O9 C10 C11 . . . . 0.64(18) ?
C8 O9 C10 N13 . . . . 177.83(13) ?
O9 C10 C11 C12 . . . . -0.4(2) ?
N13 C10 C11 C12 . . . . -176.93(17) ?
O9 C8 C12 C11 . . . . 0.49(19) ?
C7 C8 C12 C11 . . . . 179.71(17) ?
C10 C11 C12 C8 . . . . -0.09(19) ?
C11 C10 N13 O14 . . . . 170.30(18) ?
O9 C10 N13 O14 . . . . -6.2(2) ?
C11 C10 N13 O15 . . . . -8.1(3) ?
O9 C10 N13 O15 . . . . 175.38(14) ?
C2B O1A C2A N4A . . . . 0.8(3) ?
C2B O1A C2A C3A . . . . 176.8(4) ?
N4B C3A C2A N4A . . . . -5.0(3) ?
N4B C3A C2A O1A . . . . 178.9(5) ?
O1A C2A N4A C5A . . . . 178.5(2) ?
C3A C2A N4A C5A . . . . 2.0(4) ?
O1A C2A N4A C6A . . . . -1.6(3) ?
C3A C2A N4A C6A . . . . -178.12(19) ?
N4B C5A N4A C2A . . . . 3.5(3) ?
N4B C5A N4A C6A . . . . -176.4(4) ?
C2B C6A N4A C2A . . . . 0.5(3) ?
C2B C6A N4A C5A . . . . -179.6(4) ?
C2A C3A N4B C2B . . . . 2.5(3) ?
C2A C3A N4B C5A . . . . 172.3(5) ?
N4A C5A N4B C2B . . . . -0.8(3) ?
N4A C5A N4B C3A . . . . -170.7(6) ?
C2A O1A C2B N4B . . . . 1.4(3) ?
C2A O1A C2B C6A . . . . 179.7(6) ?
C3A N4B C2B O1A . . . . -5.5(5) ?
C5A N4B C2B O1A . . . . -176.4(3) ?
C3A N4B C2B C6A . . . . 175.8(3) ?
C5A N4B C2B C6A . . . . 4.8(4) ?
N4A C6A C2B O1A . . . . 179.2(6) ?
N4A C6A C2B N4B . . . . -2.5(3) ?
